data_7220486
loop_
_publ_author_name
'Kuz'mina, Lyudmila G.'
'Vedernikov, Artem I.'
'Howard, Judith A. K.'
'Alfimov, Michael V.'
'Gromov, Sergey P.'

_publ_section_title
;
 Features of styryl dye crystal packings and their influence on [2 + 2]
 photocycloaddition reaction with single crystal retention
;
_journal_issue 24
_journal_name_full CrystEngComm
_journal_page_first 4584
_journal_paper_doi 10.1039/C5CE00653H
_journal_volume 17
_journal_year 2015
_chemical_formula_moiety 'I2, C40 H46 N O7 S2'
_chemical_formula_sum 'C40 H46 I2 N O7 S2'
_chemical_formula_weight 982.74
_space_group_crystal_system triclinic
_space_group_IT_number 2
_space_group_name_Hall '-P 1'
_space_group_name_H-M_alt 'P -1'
_symmetry_Int_Tables_number 2
_symmetry_space_group_name_Hall '-P 1'
_symmetry_space_group_name_H-M 'P -1'
_atom_sites_solution_primary iterative
_audit_creation_date 2015-01-21
_audit_creation_method
;
Olex2 1.2
(compiled 2015.01.19 svn.r3143 for OlexSys, GUI svn.r4992)
;
_audit_update_record
;
2015-03-25 deposited with the CCDC.
2015-05-18 downloaded from the CCDC.
;
_cell_angle_alpha 93.69(2)
_cell_angle_beta 103.61(2)
_cell_angle_gamma 105.59(2)
_cell_formula_units_Z 1
_cell_length_a 7.808(4)
_cell_length_b 10.354(6)
_cell_length_c 13.780(7)
_cell_measurement_reflns_used 979
_cell_measurement_theta_max 54.712
_cell_measurement_theta_min 9.988
_cell_volume 1033.2(10)
_computing_molecular_graphics 'Olex2 (Dolomanov et al., 2009)'
_computing_publication_material 'Olex2 (Dolomanov et al., 2009)'
_computing_structure_refinement 'olex2.refine (Bourhis et al., 2015)'
_computing_structure_solution
;
Superflip (Palatinus & Chapuis, 2007;Palatinus & van der Lee, 2008;
Palatinus et al., 2012)
;
_diffrn_ambient_temperature 103.15
_diffrn_measured_fraction_theta_full 0.6690
_diffrn_measured_fraction_theta_max 0.6690
_diffrn_measurement_device_type 'CCD area detector'
_diffrn_measurement_method 'phi and omega scans'
_diffrn_radiation_monochromator graphite
_diffrn_radiation_type 'Cu K\a'
_diffrn_radiation_wavelength 1.54178
_diffrn_reflns_av_R_equivalents 0.0846
_diffrn_reflns_av_unetI/netI 0.1684
_diffrn_reflns_limit_h_max 8
_diffrn_reflns_limit_h_min -7
_diffrn_reflns_limit_k_max 11
_diffrn_reflns_limit_k_min -9
_diffrn_reflns_limit_l_max 11
_diffrn_reflns_limit_l_min -14
_diffrn_reflns_number 2646
_diffrn_reflns_theta_full 59.8358
_diffrn_reflns_theta_max 59.84
_diffrn_reflns_theta_min 9.99
_exptl_absorpt_coefficient_mu 13.304
_exptl_absorpt_correction_T_max 0.9654
_exptl_absorpt_correction_T_min 0.3641
_exptl_absorpt_correction_type multi-scan
_exptl_crystal_density_diffrn 1.5792
_exptl_crystal_F_000 493.6866
_exptl_crystal_size_max 0.11
_exptl_crystal_size_mid 0.01
_exptl_crystal_size_min 0.005
_refine_diff_density_max 1.9329
_refine_diff_density_min -1.7573
_refine_diff_density_rms 0.3287
_refine_ls_d_res_high 0.8916
_refine_ls_d_res_low 4.4448
_refine_ls_goodness_of_fit_ref 1.1164
_refine_ls_hydrogen_treatment constr
_refine_ls_matrix_type full
_refine_ls_number_constraints 35
_refine_ls_number_parameters 238
_refine_ls_number_reflns 2045
_refine_ls_number_restraints 0
_refine_ls_restrained_S_all 1.1164
_refine_ls_R_factor_all 0.1565
_refine_ls_R_factor_gt 0.0871
_refine_ls_shift/su_max 0.0000
_refine_ls_shift/su_mean 0.0000
_refine_ls_structure_factor_coef Fsqd
_refine_ls_weighting_details 'w=1/[\s^2^(Fo^2^)+(0.1P)^2^] where P=(Fo^2^+2Fc^2^)/3'
_refine_ls_weighting_scheme calc
_refine_ls_wR_factor_gt 0.1902
_refine_ls_wR_factor_ref 0.2280
_reflns_Friedel_coverage 0.0
_reflns_limit_h_max 8
_reflns_limit_h_min -8
_reflns_limit_k_max 11
_reflns_limit_k_min -11
_reflns_limit_l_max 14
_reflns_limit_l_min 0
_reflns_number_gt 1266
_reflns_number_total 2045
_reflns_threshold_expression I>=2u(I)
_cod_data_source_file c5ce00653h1.cif
_cod_data_source_block p-1
_cod_depositor_comments 'Adding full bibliography for 7220483--7220487.cif.'
_cod_original_cell_volume 1033.3(10)
_cod_database_code 7220486
_olex2_refinement_description
;
1. Fixed Uiso
 At 1.2 times of:
  All C(H) groups, All C(H,H) groups
 At 1.5 times of:
  All C(H,H,H) groups
2. Others
 Fixed Sof: O1W(0.5)
3.a Ternary CH refined with riding coordinates:
 C2(H2), C3(H3)
3.b Secondary CH2 refined with riding coordinates:
 C19(H19a,H19b)
3.c Me refined with riding coordinates:
 C10(H10a,H10b,H10c), C11(H11a,H11b,H11c), C18(H18a,H18b,H18c), C20(H20a,H20b,
 H20c)
3.d Aromatic/amide H refined with riding coordinates:
 C5(H5), C8(H8), C9(H9), C14(H14), C16(H16), C17(H17)
;
_olex2_submission_special_instructions 'No special instructions were received'

loop_
_space_group_symop_id
_space_group_symop_operation_xyz
1 x,y,z
2 -x,-y,-z

loop_
_atom_site_label
_atom_site_type_symbol
_atom_site_fract_x
_atom_site_fract_y
_atom_site_fract_z
_atom_site_U_iso_or_equiv
_atom_site_adp_type
_atom_site_occupancy
_atom_site_refinement_flags_posn
I1 I -0.2323(2) 0.10302(13) -0.17756(10) 0.0524(7) Uani 1.000000 .
S1 S 0.0479(8) 0.5316(5) 0.2422(4) 0.0524(17) Uani 1.000000 .
O1 O -0.6707(18) 0.3760(15) -0.2614(10) 0.056(4) Uani 1.000000 .
O2 O -0.677(2) 0.6217(16) -0.2884(13) 0.098(7) Uani 1.000000 .
O3 O 0.232(2) 0.1426(15) 0.5060(11) 0.067(5) Uani 1.000000 .
N1 N -0.010(2) 0.2833(16) 0.1791(11) 0.045(5) Uani 1.000000 .
C1 C -0.021(3) 0.4011(19) 0.1465(13) 0.036(5) Uiso 1.000000 .
C2 C -0.076(3) 0.419(2) 0.0403(14) 0.053(7) Uani 1.000000 .
H2 H -0.186(3) 0.344(2) 0.0017(14) 0.064(8) Uiso 1.000000 R
C3 C -0.096(3) 0.558(2) 0.0158(14) 0.054(7) Uani 1.000000 .
H3 H -0.057(3) 0.623(2) 0.0794(14) 0.065(8) Uiso 1.000000 R
C4 C -0.273(3) 0.569(2) -0.0497(13) 0.035(6) Uani 1.000000 .
C5 C -0.397(2) 0.4571(19) -0.1188(15) 0.038(6) Uani 1.000000 .
H5 H -0.384(2) 0.3691(19) -0.1146(15) 0.046(7) Uiso 1.000000 R
C6 C -0.544(3) 0.477(2) -0.1949(15) 0.050(6) Uani 1.000000 .
C7 C -0.546(3) 0.607(2) -0.2063(18) 0.051(7) Uani 1.000000 .
C8 C -0.430(3) 0.712(2) -0.1358(15) 0.045(6) Uani 1.000000 .
H8 H -0.443(3) 0.801(2) -0.1393(15) 0.054(7) Uiso 1.000000 R
C9 C -0.293(3) 0.691(2) -0.0591(15) 0.054(7) Uani 1.000000 .
H9 H -0.212(3) 0.766(2) -0.0121(15) 0.065(8) Uiso 1.000000 R
C10 C -0.690(3) 0.243(2) -0.2401(15) 0.059(7) Uani 1.000000 .
H10a H -0.786(3) 0.180(2) -0.2944(15) 0.089(11) Uiso 1.000000 R
H10b H -0.573(3) 0.222(2) -0.2345(15) 0.089(11) Uiso 1.000000 R
H10c H -0.724(3) 0.234(2) -0.1763(15) 0.089(11) Uiso 1.000000 R
C11 C -0.631(3) 0.735(2) -0.3385(15) 0.064(8) Uani 1.000000 .
H11a H -0.736(3) 0.732(2) -0.3949(15) 0.096(11) Uiso 1.000000 R
H11b H -0.601(3) 0.818(2) -0.2914(15) 0.096(11) Uiso 1.000000 R
H11c H -0.524(3) 0.734(2) -0.3642(15) 0.096(11) Uiso 1.000000 R
C12 C 0.100(3) 0.4292(19) 0.3330(15) 0.040(6) Uani 1.000000 .
C13 C 0.061(3) 0.295(2) 0.2864(14) 0.043(6) Uani 1.000000 .
C14 C 0.101(3) 0.1932(19) 0.3390(14) 0.041(6) Uani 1.000000 .
H14 H 0.079(3) 0.1042(19) 0.3066(14) 0.049(7) Uiso 1.000000 R
C15 C 0.176(3) 0.228(2) 0.4412(15) 0.064(8) Uani 1.000000 .
C16 C 0.213(3) 0.363(2) 0.4897(17) 0.064(7) Uani 1.000000 .
H16 H 0.268(3) 0.385(2) 0.5602(17) 0.077(9) Uiso 1.000000 R
C17 C 0.170(3) 0.458(2) 0.4346(15) 0.054(7) Uani 1.000000 .
H17 H 0.189(3) 0.547(2) 0.4672(15) 0.064(8) Uiso 1.000000 R
C18 C 0.213(3) 0.010(2) 0.4656(16) 0.058(7) Uani 1.000000 .
H18a H 0.258(3) -0.039(2) 0.5199(16) 0.087(11) Uiso 1.000000 R
H18b H 0.083(3) -0.036(2) 0.4326(16) 0.087(11) Uiso 1.000000 R
H18c H 0.286(3) 0.013(2) 0.4161(16) 0.087(11) Uiso 1.000000 R
C19 C -0.072(3) 0.1513(16) 0.1141(14) 0.047(6) Uani 1.000000 .
H19a H -0.076(3) 0.1673(16) 0.0437(14) 0.056(8) Uiso 1.000000 R
H19b H 0.019(3) 0.1014(16) 0.1352(14) 0.056(8) Uiso 1.000000 R
C20 C -0.255(3) 0.066(2) 0.1179(15) 0.051(6) Uani 1.000000 .
H20a H -0.289(3) -0.020(2) 0.0735(15) 0.077(10) Uiso 1.000000 R
H20b H -0.252(3) 0.048(2) 0.1872(15) 0.077(10) Uiso 1.000000 R
H20c H -0.347(3) 0.114(2) 0.0956(15) 0.077(10) Uiso 1.000000 R
O1W O -0.354(3) 0.241(2) -0.4044(15) 0.031(7) Uani 0.500000 .

loop_
_atom_site_aniso_label
_atom_site_aniso_U_11
_atom_site_aniso_U_22
_atom_site_aniso_U_33
_atom_site_aniso_U_12
_atom_site_aniso_U_13
_atom_site_aniso_U_23
I1 0.0611(10) 0.0400(9) 0.0469(9) 0.0108(7) 0.0033(7) -0.0007(6)
S1 0.060(4) 0.044(3) 0.043(3) 0.008(3) 0.005(3) -0.003(3)
O1 0.042(8) 0.053(10) 0.058(9) 0.001(7) -0.006(8) 0.009(8)
O2 0.071(11) 0.078(12) 0.109(13) -0.011(10) -0.020(10) 0.066(11)
O3 0.077(12) 0.063(11) 0.060(10) 0.025(9) 0.012(9) 0.013(9)
N1 0.044(10) 0.048(11) 0.034(10) 0.008(9) -0.000(8) 0.003(9)
C2 0.071(17) 0.043(14) 0.037(12) 0.009(12) 0.006(13) 0.003(11)
C3 0.097(19) 0.049(14) 0.013(11) 0.030(13) 0.002(12) -0.011(10)
C4 0.042(13) 0.038(12) 0.027(12) 0.015(11) 0.012(10) -0.008(10)
C5 0.021(10) 0.040(12) 0.064(13) 0.010(10) 0.025(11) 0.027(11)
C6 0.047(14) 0.061(16) 0.046(14) 0.012(13) 0.024(12) 0.013(13)
C7 0.017(11) 0.051(15) 0.088(18) 0.009(11) 0.016(12) 0.026(14)
C8 0.037(12) 0.052(14) 0.056(14) 0.018(12) 0.029(12) 0.000(12)
C9 0.044(14) 0.060(16) 0.050(14) 0.008(12) 0.007(12) 0.001(12)
C10 0.066(16) 0.057(15) 0.043(13) 0.005(13) 0.006(12) 0.005(12)
C11 0.051(14) 0.086(18) 0.042(13) 0.005(13) 0.003(11) 0.017(13)
C12 0.030(11) 0.034(12) 0.054(14) 0.004(9) 0.016(11) 0.004(11)
C13 0.054(14) 0.062(15) 0.037(13) 0.039(12) 0.030(11) 0.016(12)
C14 0.046(13) 0.029(11) 0.052(14) 0.006(10) 0.029(12) 0.007(11)
C15 0.076(17) 0.059(16) 0.030(13) -0.015(13) -0.001(12) 0.013(12)
C16 0.085(18) 0.052(15) 0.054(15) 0.033(14) -0.001(13) 0.012(13)
C17 0.052(14) 0.045(14) 0.046(14) -0.001(11) 0.000(12) -0.014(12)
C18 0.066(16) 0.039(13) 0.066(16) 0.017(12) 0.009(13) 0.018(13)
C19 0.053(13) 0.015(10) 0.052(13) -0.005(10) -0.010(11) 0.001(10)
C20 0.046(13) 0.044(13) 0.047(13) -0.005(11) 0.006(11) -0.015(11)
O1W 0.035(14) 0.031(14) 0.023(13) -0.006(12) 0.019(12) -0.011(11)

loop_
_atom_type_symbol
_atom_type_scat_dispersion_real
_atom_type_scat_dispersion_imag
_atom_type_scat_Cromer_Mann_a1
_atom_type_scat_Cromer_Mann_a2
_atom_type_scat_Cromer_Mann_a3
_atom_type_scat_Cromer_Mann_a4
_atom_type_scat_Cromer_Mann_b1
_atom_type_scat_Cromer_Mann_b2
_atom_type_scat_Cromer_Mann_b3
_atom_type_scat_Cromer_Mann_b4
_atom_type_scat_Cromer_Mann_c
_atom_type_scat_source
_atom_type_scat_dispersion_source
C 0.01920 0.00962 2.31000 1.02000 1.58860 0.86500 20.84390 10.20750 0.56870 51.65120 0.215599998832 'International Tables Volume C Table 6.1.1.4 (pp. 500-502)' 'Henke, Gullikson and Davis, At. Data and Nucl. Data Tables, 1993, 54, 2'
I -0.19193 6.94384 20.14720 18.99490 7.51380 2.27350 4.34700 0.38140 27.76600 66.87760 4.07119989395 'International Tables Volume C Table 6.1.1.4 (pp. 500-502)' 'Henke, Gullikson and Davis, At. Data and Nucl. Data Tables, 1993, 54, 2'
H 0.00000 0.00000 0.49300 0.32291 0.14019 0.04081 10.51090 26.12570 3.14236 57.79970 0.0030380000826 'International Tables Volume C Table 6.1.1.4 (pp. 500-502)' 'Henke, Gullikson and Davis, At. Data and Nucl. Data Tables, 1993, 54, 2'
O 0.05239 0.03376 3.04850 2.28680 1.54630 0.86700 13.27710 5.70110 0.32390 32.90890 0.250800013542 'International Tables Volume C Table 6.1.1.4 (pp. 500-502)' 'Henke, Gullikson and Davis, At. Data and Nucl. Data Tables, 1993, 54, 2'
N 0.03256 0.01839 12.21260 3.13220 2.01250 1.16630 0.00570 9.89330 28.99750 0.58260 -11.5290002823 'International Tables Volume C Table 6.1.1.4 (pp. 500-502)' 'Henke, Gullikson and Davis, At. Data and Nucl. Data Tables, 1993, 54, 2'
S 0.33536 0.55132 6.90530 5.20340 1.43790 1.58630 1.46790 22.21510 0.25360 56.17200 0.866900026798 'International Tables Volume C Table 6.1.1.4 (pp. 500-502)' 'Henke, Gullikson and Davis, At. Data and Nucl. Data Tables, 1993, 54, 2'

loop_
_geom_angle_atom_site_label_1
_geom_angle_atom_site_label_2
_geom_angle_atom_site_label_3
_geom_angle
_geom_angle_site_symmetry_1
_geom_angle_site_symmetry_3
C12 S1 C1 92.7(10) . .
C10 O1 C6 118.1(15) . .
C11 O2 C7 118.3(15) . .
C18 O3 C15 118.4(16) . .
C13 N1 C1 113.4(16) . .
C19 N1 C1 124.8(14) . .
C19 N1 C13 121.7(16) . .
N1 C1 S1 112.7(13) . .
C2 C1 S1 122.7(15) . .
C2 C1 N1 124.5(17) . .
H2 C2 C1 111.5(11) . .
C3 C2 C1 118.0(18) . .
C3 C2 C1 113.4(17) 2_565 .
C3 C2 H2 111.5(11) . .
C3 C2 H2 111.5(9) 2_565 .
H3 C3 C2 109.9(10) . .
H3 C3 C2 109.9(9) . 2_565
C4 C3 C2 120.5(18) . .
C4 C3 C2 114.2(16) . 2_565
C4 C3 H3 109.9(10) . .
C5 C4 C3 120.9(17) . .
C9 C4 C3 118.5(17) . .
C9 C4 C5 118.9(17) . .
H5 C5 C4 120.1(11) . .
C6 C5 C4 119.7(18) . .
C6 C5 H5 120.1(12) . .
C5 C6 O1 123.3(19) . .
C7 C6 O1 118.2(18) . .
C7 C6 C5 118.1(18) . .
C6 C7 O2 115.7(19) . .
C8 C7 O2 124(2) . .
C8 C7 C6 120.1(19) . .
H8 C8 C7 119.6(12) . .
C9 C8 C7 121(2) . .
C9 C8 H8 119.6(13) . .
C8 C9 C4 121.5(19) . .
H9 C9 C4 119.2(11) . .
H9 C9 C8 119.2(13) . .
H10a C10 O1 109.5 . .
H10b C10 O1 109.5 . .
H10b C10 H10a 109.5 . .
H10c C10 O1 109.5 . .
H10c C10 H10a 109.5 . .
H10c C10 H10b 109.5 . .
H11a C11 O2 109.5 . .
H11b C11 O2 109.5 . .
H11b C11 H11a 109.5 . .
H11c C11 O2 109.5 . .
H11c C11 H11a 109.5 . .
H11c C11 H11b 109.5 . .
C13 C12 S1 109.8(14) . .
C17 C12 S1 131.1(17) . .
C17 C12 C13 119.1(18) . .
C12 C13 N1 111.4(17) . .
C14 C13 N1 125.7(19) . .
C14 C13 C12 122.7(18) . .
H14 C14 C13 122.0(12) . .
C15 C14 C13 116.0(19) . .
C15 C14 H14 122.0(14) . .
C14 C15 O3 125(2) . .
C16 C15 O3 113.2(17) . .
C16 C15 C14 122(2) . .
H16 C16 C15 120.2(12) . .
C17 C16 C15 120(2) . .
C17 C16 H16 120.2(13) . .
C16 C17 C12 121(2) . .
H17 C17 C12 119.7(13) . .
H17 C17 C16 119.7(13) . .
H18a C18 O3 109.5 . .
H18b C18 O3 109.5 . .
H18b C18 H18a 109.5 . .
H18c C18 O3 109.5 . .
H18c C18 H18a 109.5 . .
H18c C18 H18b 109.5 . .
H19a C19 N1 108.9(10) . .
H19b C19 N1 108.9(10) . .
H19b C19 H19a 107.7 . .
C20 C19 N1 113.4(19) . .
C20 C19 H19a 108.9(10) . .
C20 C19 H19b 108.9(11) . .
H20a C20 C19 109.5 . .
H20b C20 C19 109.5 . .
H20b C20 H20a 109.5 . .
H20c C20 C19 109.5 . .
H20c C20 H20a 109.5 . .
H20c C20 H20b 109.5 . .

loop_
_geom_bond_atom_site_label_1
_geom_bond_atom_site_label_2
_geom_bond_distance
_geom_bond_site_symmetry_2
S1 C1 1.703(19) .
S1 C12 1.737(19) .
O1 C6 1.34(2) .
O1 C10 1.40(2) .
O2 C7 1.38(2) .
O2 C11 1.41(2) .
O3 C15 1.38(2) .
O3 C18 1.41(2) .
N1 C1 1.34(2) .
N1 C13 1.44(2) .
N1 C19 1.48(2) .
C1 C2 1.46(2) .
C2 H2 1.0000 .
C2 C3 1.53(3) .
C2 C3 1.68(3) 2_565
C3 H3 1.0000 .
C3 C4 1.50(3) .
C4 C5 1.42(2) .
C4 C9 1.33(3) .
C5 H5 0.9500 .
C5 C6 1.43(2) .
C6 C7 1.37(3) .
C7 C8 1.37(3) .
C8 H8 0.9500 .
C8 C9 1.39(3) .
C9 H9 0.9500 .
C10 H10a 0.9800 .
C10 H10b 0.9800 .
C10 H10c 0.9800 .
C11 H11a 0.9800 .
C11 H11b 0.9800 .
C11 H11c 0.9800 .
C12 C13 1.42(3) .
C12 C17 1.36(2) .
C13 C14 1.38(2) .
C14 H14 0.9500 .
C14 C15 1.37(2) .
C15 C16 1.43(3) .
C16 H16 0.9500 .
C16 C17 1.35(3) .
C17 H17 0.9500 .
C18 H18a 0.9800 .
C18 H18b 0.9800 .
C18 H18c 0.9800 .
C19 H19a 0.9900 .
C19 H19b 0.9900 .
C19 C20 1.48(3) .
C20 H20a 0.9800 .
C20 H20b 0.9800 .
C20 H20c 0.9800 .
